data_4066336
loop_
_publ_author_name
'Limburg, Carolin'
'L\"onnecke, Peter'
'G\'omez-Ruiz, Santiago'
'Hey-Hawkins, Evamarie'

_publ_section_title
;
 Synthesis of Racemic Aminoalkylferrocenyldichlorophosphanes and
 -dialkylphosphonites and Their Conversion to Primary Phosphanes&#x2020;
;
_journal_issue 21
_journal_name_full Organometallics
_journal_page_first 5427
_journal_paper_doi 10.1021/om1004012
_journal_volume 29
_journal_year 2010
_chemical_absolute_configuration ad
_chemical_formula_sum 'C39 H40 Fe N O2 P3'
_chemical_formula_weight 703.48
_chemical_name_systematic
;
 ?
;
_space_group_IT_number 19
_symmetry_cell_setting orthorhombic
_symmetry_space_group_name_Hall 'P 2ac 2ab'
_symmetry_space_group_name_H-M 'P 21 21 21'
_atom_sites_solution_hydrogens geom
_atom_sites_solution_primary direct
_atom_sites_solution_secondary difmap
_audit_conform_dict_location ftp://ftp.iucr.org/pub/cif_core.dic
_audit_conform_dict_name cif_core.dic
_audit_conform_dict_version 2.2
_audit_creation_date 2009-10-15T15:55:16-00:00
_audit_creation_method 'WinGX routine CIF_UPDATE'
_cell_angle_alpha 90
_cell_angle_beta 90
_cell_angle_gamma 90
_cell_formula_units_Z 4
_cell_length_a 12.8067(3)
_cell_length_b 16.4070(5)
_cell_length_c 17.0077(4)
_cell_measurement_reflns_used 5342
_cell_measurement_temperature 130(2)
_cell_measurement_theta_max 28.8496
_cell_measurement_theta_min 2.9418
_cell_volume 3573.65(16)
_computing_cell_refinement
;
        CrysAlisPro, Oxford Diffraction Ltd.,
        Version 1.171.33.49 (release 25-09-2009 CrysAlis171 .NET)
        (compiled Sep 25 2009,16:18:01)
;
_computing_data_collection
;
        CrysAlisPro, Oxford Diffraction Ltd.,
        Version 1.171.33.49 (release 25-09-2009 CrysAlis171 .NET)
        (compiled Sep 25 2009,16:18:01)
;
_computing_data_reduction
;
        CrysAlisPro, Oxford Diffraction Ltd.,
        Version 1.171.33.49 (release 25-09-2009 CrysAlis171 .NET)
        (compiled Sep 25 2009,16:18:01)
;
_computing_molecular_graphics
;
 ORTEP3 for Windows
 L. J. Farrugia, J. Appl. Crystallogr. 1997, 30, 565.
;
_computing_publication_material
;
 WINGX
 L.J. Farrugia,
 J. Appl. Cryst., 1999, 32, 837-838.
;
_computing_structure_refinement 'SHELXL-97 (Sheldrick, 1997)'
_computing_structure_solution
;
 SIR92
 A. Altomare, G. Cascarano, C. Giacovazzo and A. Guagliardi,
 J. Appl. Crystallogr. 1993, 26, 343-350.
;
_diffrn_ambient_temperature 130(2)
_diffrn_measured_fraction_theta_full 0.997
_diffrn_measured_fraction_theta_max 0.997
_diffrn_measurement_device_type 'Xcalibur, Sapphire3, Gemini'
_diffrn_measurement_method '\w scans'
_diffrn_orient_matrix_UB_11 -0.036196174
_diffrn_orient_matrix_UB_12 0.0212095771
_diffrn_orient_matrix_UB_13 0.0242403769
_diffrn_orient_matrix_UB_21 -0.0194955205
_diffrn_orient_matrix_UB_22 -0.0376926647
_diffrn_orient_matrix_UB_23 0.014191933
_diffrn_orient_matrix_UB_31 0.0371435845
_diffrn_orient_matrix_UB_32 0.0008108481
_diffrn_orient_matrix_UB_33 0.0309619547
_diffrn_radiation_monochromator graphite
_diffrn_radiation_type MoK\a
_diffrn_radiation_wavelength 0.71073
_diffrn_reflns_av_R_equivalents 0.0385
_diffrn_reflns_av_unetI/netI 0.0989
_diffrn_reflns_limit_h_max 16
_diffrn_reflns_limit_h_min -11
_diffrn_reflns_limit_k_max 20
_diffrn_reflns_limit_k_min -10
_diffrn_reflns_limit_l_max 21
_diffrn_reflns_limit_l_min -20
_diffrn_reflns_number 14020
_diffrn_reflns_theta_full 26.37
_diffrn_reflns_theta_max 26.37
_diffrn_reflns_theta_min 2.95
_exptl_absorpt_coefficient_mu 0.591
_exptl_absorpt_correction_T_max 1
_exptl_absorpt_correction_T_min 0.92231
_exptl_absorpt_correction_type multi-scan
_exptl_absorpt_process_details
;
        CrysAlisPro, Oxford Diffraction Ltd.,
        Version 1.171.33.49 (release 25-09-2009 CrysAlis171 .NET)
        (compiled Sep 25 2009,16:18:01)
        Empirical absorption correction using spherical harmonics,
 implemented in SCALE3 ABSPACK scaling algorithm.
;
_exptl_crystal_colour orange
_exptl_crystal_density_diffrn 1.308
_exptl_crystal_density_method 'not measured'
_exptl_crystal_description 'hexagonal platelet'
_exptl_crystal_F_000 1472
_exptl_crystal_size_max 0.4
_exptl_crystal_size_mid 0.3
_exptl_crystal_size_min 0.05
_refine_diff_density_max 0.26
_refine_diff_density_min -0.213
_refine_diff_density_rms 0.044
_refine_ls_abs_structure_details 'Flack H D (1983), Acta Cryst. A39, 876-881'
_refine_ls_abs_structure_Flack 0.004(11)
_refine_ls_extinction_method none
_refine_ls_goodness_of_fit_ref 0.788
_refine_ls_hydrogen_treatment constr
_refine_ls_matrix_type full
_refine_ls_number_parameters 419
_refine_ls_number_reflns 7294
_refine_ls_number_restraints 0
_refine_ls_restrained_S_all 0.788
_refine_ls_R_factor_all 0.0566
_refine_ls_R_factor_gt 0.0336
_refine_ls_shift/su_max 0.001
_refine_ls_shift/su_mean 0
_refine_ls_structure_factor_coef Fsqd
_refine_ls_weighting_details 'calc w=1/[\s^2^(Fo^2^)+(0.0148P)^2^+0.0000P] where P=(Fo^2^+2Fc^2^)/3'
_refine_ls_weighting_scheme calc
_refine_ls_wR_factor_gt 0.0475
_refine_ls_wR_factor_ref 0.05
_reflns_number_gt 5065
_reflns_number_total 7294
_reflns_threshold_expression >2sigma(I)
_cod_data_source_file om1004012_si_001.cif
_cod_data_source_block x0851fin
_cod_depositor_comments
;
The following automatic conversions were performed:

'_symmetry_cell_setting' value 'Orthorhombic' changed to
'orthorhombic' according to
/home/saulius/struct/CIF-dictionaries/cif_core.dic dictionary named
'cif_core.dic' version 2.4.1 from 2010-06-29.

Automatic conversion script
Id: cif_fix_values 1715 2011-07-08 13:25:40Z adriana 
;
_cod_original_sg_symbol_H-M P2(1)2(1)2(1)
_cod_database_code 4066336

loop_
_symmetry_equiv_pos_as_xyz
'x, y, z'
'-x+1/2, -y, z+1/2'
'-x, y+1/2, -z+1/2'
'x+1/2, -y+1/2, -z'

loop_
_atom_site_label
_atom_site_type_symbol
_atom_site_fract_x
_atom_site_fract_y
_atom_site_fract_z
_atom_site_U_iso_or_equiv
_atom_site_adp_type
_atom_site_occupancy
_atom_site_symmetry_multiplicity
_atom_site_calc_flag
_atom_site_refinement_flags
Fe1 Fe 1.03521(3) -0.03140(2) 0.951616(19) 0.02361(9) Uani 1 1 d .
P1 P 0.92381(5) -0.20962(4) 0.99609(4) 0.02900(17) Uani 1 1 d .
P2 P 1.08545(5) 0.09086(4) 1.11438(4) 0.02600(17) Uani 1 1 d .
P3 P 0.93225(5) -0.01417(4) 0.76871(4) 0.02728(18) Uani 1 1 d .
O1 O 0.85132(13) -0.20021(11) 0.91769(10) 0.0387(5) Uani 1 1 d .
O2 O 0.84153(12) -0.24052(11) 1.06197(10) 0.0366(5) Uani 1 1 d .
N1 N 1.06669(15) -0.08039(13) 1.20167(10) 0.0287(5) Uani 1 1 d .
C1 C 0.93307(18) -0.10166(15) 1.01458(13) 0.0236(6) Uani 1 1 d .
C2 C 1.01030(18) -0.06503(16) 1.06536(13) 0.0236(6) Uani 1 1 d .
C3 C 1.00312(16) 0.02168(15) 1.05882(13) 0.0218(6) Uani 1 1 d .
C4 C 0.92210(17) 0.03854(16) 1.00352(13) 0.0251(6) Uani 1 1 d .
H4 H 0.8996 0.0912 0.9876 0.03 Uiso 1 1 calc R
C5 C 0.88120(17) -0.03617(17) 0.97666(13) 0.0261(6) Uani 1 1 d .
H5 H 0.8271 -0.0418 0.9389 0.031 Uiso 1 1 calc R
C6 C 1.04563(17) -0.02385(17) 0.83224(11) 0.0236(6) Uani 1 1 d .
C7 C 1.08617(19) -0.09978(17) 0.85947(13) 0.0270(7) Uani 1 1 d .
H7 H 1.0605 -0.1521 0.8454 0.032 Uiso 1 1 calc R
C8 C 1.17029(19) -0.08448(18) 0.91058(14) 0.0309(7) Uani 1 1 d .
H8 H 1.2113 -0.1245 0.9367 0.037 Uiso 1 1 calc R
C9 C 1.18296(18) 0.00030(17) 0.91622(14) 0.0293(7) Uani 1 1 d .
H9 H 1.2339 0.0277 0.947 0.035 Uiso 1 1 calc R
C10 C 1.10690(17) 0.03792(18) 0.86822(13) 0.0266(6) Uani 1 1 d .
H10 H 1.0982 0.095 0.8612 0.032 Uiso 1 1 calc R
C11 C 0.8451(2) -0.26873(19) 0.86743(17) 0.0532(9) Uani 1 1 d .
H11A H 0.9067 -0.3033 0.8752 0.08 Uiso 1 1 calc R
H11B H 0.8425 -0.2504 0.8126 0.08 Uiso 1 1 calc R
H11C H 0.7819 -0.2999 0.8797 0.08 Uiso 1 1 calc R
C12 C 0.7484(2) -0.19675(19) 1.08192(18) 0.0543(10) Uani 1 1 d .
H12A H 0.7645 -0.1386 1.0868 0.081 Uiso 1 1 calc R
H12B H 0.721 -0.2171 1.132 0.081 Uiso 1 1 calc R
H12C H 0.6961 -0.2046 1.0406 0.081 Uiso 1 1 calc R
C13 C 1.08343(19) -0.10802(15) 1.12082(13) 0.0254(6) Uani 1 1 d .
H13A H 1.0717 -0.1676 1.1177 0.03 Uiso 1 1 calc R
H13B H 1.1565 -0.097 1.1052 0.03 Uiso 1 1 calc R
C14 C 0.96592(19) -0.10485(18) 1.23129(14) 0.0427(8) Uani 1 1 d .
H14A H 0.9621 -0.1645 1.233 0.064 Uiso 1 1 calc R
H14B H 0.9111 -0.0839 1.1966 0.064 Uiso 1 1 calc R
H14C H 0.9561 -0.0828 1.2843 0.064 Uiso 1 1 calc R
C15 C 1.1494(2) -0.10856(19) 1.25375(15) 0.0446(9) Uani 1 1 d .
H15A H 1.1361 -0.0888 1.3072 0.067 Uiso 1 1 calc R
H15B H 1.2167 -0.0875 1.2353 0.067 Uiso 1 1 calc R
H15C H 1.151 -0.1683 1.2538 0.067 Uiso 1 1 calc R
C16 C 1.0709(2) 0.18421(15) 1.05538(16) 0.0336(7) Uani 1 1 d .
C17 C 0.9900(2) 0.23890(18) 1.06161(18) 0.0497(9) Uani 1 1 d .
H17 H 0.9357 0.2291 1.0985 0.06 Uiso 1 1 calc R
C18 C 0.9864(3) 0.3077(2) 1.0153(2) 0.0713(12) Uani 1 1 d .
H18 H 0.9309 0.3456 1.0215 0.086 Uiso 1 1 calc R
C19 C 1.0617(3) 0.3217(2) 0.9609(2) 0.0752(12) Uani 1 1 d .
H19 H 1.0577 0.3687 0.9285 0.09 Uiso 1 1 calc R
C20 C 1.1436(3) 0.2684(2) 0.95241(19) 0.0643(10) Uani 1 1 d .
H20 H 1.1962 0.278 0.9142 0.077 Uiso 1 1 calc R
C21 C 1.1480(2) 0.20013(19) 1.00072(16) 0.0457(8) Uani 1 1 d .
H21 H 1.2053 0.1637 0.996 0.055 Uiso 1 1 calc R
C22 C 1.00195(19) 0.11180(15) 1.19946(14) 0.0273(7) Uani 1 1 d .
C23 C 0.89390(19) 0.10569(17) 1.19839(16) 0.0360(8) Uani 1 1 d .
H23 H 0.8594 0.0907 1.1511 0.043 Uiso 1 1 calc R
C24 C 0.8353(2) 0.12123(17) 1.26574(18) 0.0415(8) Uani 1 1 d .
H24 H 0.7613 0.1175 1.2641 0.05 Uiso 1 1 calc R
C25 C 0.8848(2) 0.14190(18) 1.33418(17) 0.0414(8) Uani 1 1 d .
H25 H 0.845 0.1527 1.3802 0.05 Uiso 1 1 calc R
C26 C 0.9915(2) 0.14716(17) 1.33670(16) 0.0392(8) Uani 1 1 d .
H26 H 1.0256 0.1606 1.3846 0.047 Uiso 1 1 calc R
C27 C 1.0495(2) 0.13287(15) 1.26937(15) 0.0313(7) Uani 1 1 d .
H27 H 1.1233 0.1377 1.2714 0.038 Uiso 1 1 calc R
C28 C 0.88503(19) 0.08863(17) 0.79167(13) 0.0257(6) Uani 1 1 d .
C29 C 0.78664(18) 0.09664(19) 0.82586(14) 0.0333(7) Uani 1 1 d .
H29 H 0.745 0.0497 0.8349 0.04 Uiso 1 1 calc R
C30 C 0.7493(2) 0.1732(2) 0.84674(16) 0.0435(9) Uani 1 1 d .
H30 H 0.6822 0.1781 0.8702 0.052 Uiso 1 1 calc R
C31 C 0.8075(2) 0.2412(2) 0.83401(16) 0.0444(8) Uani 1 1 d .
H31 H 0.7815 0.2932 0.8487 0.053 Uiso 1 1 calc R
C32 C 0.9052(2) 0.23410(18) 0.79933(14) 0.0399(8) Uani 1 1 d .
H32 H 0.9465 0.2813 0.7904 0.048 Uiso 1 1 calc R
C33 C 0.9421(2) 0.15837(17) 0.77783(13) 0.0301(7) Uani 1 1 d .
H33 H 1.0083 0.1542 0.7529 0.036 Uiso 1 1 calc R
C34 C 0.99237(17) 0.00566(16) 0.67313(13) 0.0250(6) Uani 1 1 d .
C35 C 0.92833(18) 0.03229(17) 0.61274(13) 0.0362(7) Uani 1 1 d .
H35 H 0.8564 0.0416 0.6229 0.043 Uiso 1 1 calc R
C36 C 0.9669(2) 0.04561(17) 0.53794(14) 0.0416(7) Uani 1 1 d .
H36 H 0.9219 0.0645 0.4975 0.05 Uiso 1 1 calc R
C37 C 1.07082(19) 0.03150(17) 0.52217(13) 0.0355(7) Uani 1 1 d .
H37 H 1.098 0.0412 0.471 0.043 Uiso 1 1 calc R
C38 C 1.13504(19) 0.00322(17) 0.58099(15) 0.0353(7) Uani 1 1 d .
H38 H 1.2064 -0.0078 0.5699 0.042 Uiso 1 1 calc R
C39 C 1.09688(17) -0.00939(16) 0.65618(14) 0.0269(7) Uani 1 1 d .
H39 H 1.1423 -0.0284 0.6964 0.032 Uiso 1 1 calc R

loop_
_atom_site_aniso_label
_atom_site_aniso_U_11
_atom_site_aniso_U_22
_atom_site_aniso_U_33
_atom_site_aniso_U_23
_atom_site_aniso_U_13
_atom_site_aniso_U_12
Fe1 0.02815(19) 0.0213(2) 0.02133(18) -0.00017(18) 0.00106(17) 0.00153(19)
P1 0.0318(4) 0.0233(4) 0.0319(4) -0.0015(3) 0.0005(4) 0.0002(4)
P2 0.0265(4) 0.0251(4) 0.0264(4) -0.0021(3) -0.0002(3) -0.0019(4)
P3 0.0275(4) 0.0297(5) 0.0246(3) -0.0010(3) 0.0000(3) 0.0018(4)
O1 0.0502(12) 0.0266(13) 0.0394(11) -0.0084(9) -0.0148(10) 0.0000(10)
O2 0.0337(10) 0.0289(12) 0.0471(12) 0.0039(10) 0.0121(9) -0.0009(9)
N1 0.0318(13) 0.0351(15) 0.0193(11) 0.0010(10) 0.0000(10) 0.0026(12)
C1 0.0258(14) 0.0225(16) 0.0224(14) -0.0020(11) 0.0021(12) 0.0003(13)
C2 0.0270(15) 0.0250(16) 0.0187(14) -0.0005(11) 0.0023(11) 0.0029(12)
C3 0.0234(13) 0.0197(16) 0.0224(13) 0.0006(13) 0.0032(11) -0.0015(12)
C4 0.0273(13) 0.0220(15) 0.0260(13) -0.0019(13) 0.0034(12) 0.0045(14)
C5 0.0291(14) 0.0256(17) 0.0236(14) -0.0056(13) -0.0027(11) 0.0024(14)
C6 0.0211(13) 0.0304(17) 0.0193(12) -0.0002(12) 0.0049(11) 0.0006(15)
C7 0.0302(15) 0.0268(17) 0.0239(14) -0.0052(12) 0.0101(13) 0.0041(14)
C8 0.0339(16) 0.034(2) 0.0246(15) 0.0063(14) 0.0005(13) 0.0071(16)
C9 0.0230(14) 0.040(2) 0.0253(14) -0.0014(13) -0.0021(12) -0.0018(14)
C10 0.0273(14) 0.0283(17) 0.0242(14) 0.0046(13) 0.0035(11) 0.0015(14)
C11 0.059(2) 0.039(2) 0.062(2) -0.0248(18) -0.0102(17) -0.0039(18)
C12 0.0347(17) 0.047(2) 0.081(2) 0.0058(18) 0.0211(16) 0.0039(17)
C13 0.0298(14) 0.0247(16) 0.0216(14) -0.0001(11) 0.0030(13) 0.0023(13)
C14 0.0405(17) 0.054(2) 0.0339(16) 0.0013(15) 0.0085(16) 0.0036(18)
C15 0.0406(17) 0.062(2) 0.0309(17) -0.0041(15) -0.0083(14) 0.0062(17)
C16 0.0428(16) 0.0244(16) 0.0336(16) -0.0005(13) -0.0067(16) -0.0086(14)
C17 0.0446(18) 0.034(2) 0.071(2) 0.0121(17) -0.0166(17) -0.0010(16)
C18 0.075(3) 0.039(2) 0.099(3) 0.017(2) -0.035(2) -0.002(2)
C19 0.130(4) 0.039(2) 0.057(2) 0.0203(19) -0.031(3) -0.016(3)
C20 0.106(3) 0.046(3) 0.041(2) 0.003(2) 0.000(2) -0.029(2)
C21 0.069(2) 0.032(2) 0.0364(17) -0.0019(16) 0.0026(17) -0.0164(18)
C22 0.0383(17) 0.0178(17) 0.0260(15) -0.0052(12) -0.0026(13) -0.0002(13)
C23 0.0319(17) 0.037(2) 0.0389(18) -0.0115(14) -0.0012(14) -0.0008(15)
C24 0.0373(17) 0.033(2) 0.054(2) -0.0086(16) 0.0152(17) -0.0053(15)
C25 0.054(2) 0.034(2) 0.0357(19) -0.0031(15) 0.0176(16) 0.0017(17)
C26 0.060(2) 0.032(2) 0.0257(16) -0.0056(14) 0.0002(15) 0.0005(16)
C27 0.0289(16) 0.0285(17) 0.0365(16) -0.0016(13) -0.0026(15) -0.0011(14)
C28 0.0259(15) 0.0331(19) 0.0181(14) -0.0029(13) -0.0076(11) 0.0080(14)
C29 0.0267(15) 0.043(2) 0.0298(16) -0.0016(14) -0.0040(13) 0.0066(15)
C30 0.0331(17) 0.058(3) 0.0390(18) -0.0135(17) -0.0021(15) 0.0172(18)
C31 0.052(2) 0.038(2) 0.0433(19) -0.0122(16) -0.0063(17) 0.0221(18)
C32 0.056(2) 0.029(2) 0.0343(17) 0.0033(14) -0.0074(16) 0.0021(16)
C33 0.0325(16) 0.0322(18) 0.0256(14) 0.0008(13) -0.0012(13) 0.0083(15)
C34 0.0283(14) 0.0228(17) 0.0239(13) -0.0038(11) -0.0019(11) 0.0041(12)
C35 0.0322(14) 0.0467(19) 0.0296(14) 0.0059(15) 0.0000(14) 0.0166(16)
C36 0.0447(16) 0.053(2) 0.0267(15) 0.0075(14) -0.0031(15) 0.0158(17)
C37 0.0450(15) 0.0385(18) 0.0232(14) 0.0020(13) 0.0064(13) 0.0065(17)
C38 0.0304(14) 0.041(2) 0.0350(16) -0.0029(14) 0.0046(13) 0.0009(14)
C39 0.0287(14) 0.0306(18) 0.0213(13) -0.0033(12) -0.0059(12) 0.0035(13)

loop_
_atom_type_symbol
_atom_type_description
_atom_type_scat_dispersion_real
_atom_type_scat_dispersion_imag
_atom_type_scat_source
Fe Fe 0.3463 0.8444 'International Tables Vol C Tables 4.2.6.8 and 6.1.1.4'
P P 0.1023 0.0942 'International Tables Vol C Tables 4.2.6.8 and 6.1.1.4'
O O 0.0106 0.006 'International Tables Vol C Tables 4.2.6.8 and 6.1.1.4'
N N 0.0061 0.0033 'International Tables Vol C Tables 4.2.6.8 and 6.1.1.4'
C C 0.0033 0.0016 'International Tables Vol C Tables 4.2.6.8 and 6.1.1.4'
H H 0 0 'International Tables Vol C Tables 4.2.6.8 and 6.1.1.4'

loop_
_geom_angle_atom_site_label_1
_geom_angle_atom_site_label_2
_geom_angle_atom_site_label_3
_geom_angle
C5 Fe1 C7 117.03(10)
C5 Fe1 C10 127.50(10)
C7 Fe1 C10 68.09(10)
C5 Fe1 C2 68.66(9)
C7 Fe1 C2 129.23(10)
C10 Fe1 C2 152.04(10)
C5 Fe1 C6 106.05(9)
C7 Fe1 C6 41.01(9)
C10 Fe1 C6 40.79(9)
C2 Fe1 C6 166.58(11)
C5 Fe1 C1 40.83(9)
C7 Fe1 C1 107.31(10)
C10 Fe1 C1 165.30(9)
C2 Fe1 C1 41.42(9)
C6 Fe1 C1 126.68(10)
C5 Fe1 C4 40.53(9)
C7 Fe1 C4 150.20(10)
C10 Fe1 C4 107.82(10)
C2 Fe1 C4 68.38(10)
C6 Fe1 C4 116.20(10)
C1 Fe1 C4 68.77(9)
C5 Fe1 C9 166.42(11)
C7 Fe1 C9 67.55(10)
C10 Fe1 C9 40.42(9)
C2 Fe1 C9 119.44(10)
C6 Fe1 C9 68.42(9)
C1 Fe1 C9 152.32(10)
C4 Fe1 C9 129.53(11)
C5 Fe1 C8 151.15(12)
C7 Fe1 C8 40.20(9)
C10 Fe1 C8 67.75(10)
C2 Fe1 C8 109.82(10)
C6 Fe1 C8 68.47(9)
C1 Fe1 C8 118.44(11)
C4 Fe1 C8 167.82(10)
C9 Fe1 C8 39.93(10)
C5 Fe1 C3 68.60(9)
C7 Fe1 C3 167.91(10)
C10 Fe1 C3 118.02(10)
C2 Fe1 C3 40.83(9)
C6 Fe1 C3 150.24(11)
C1 Fe1 C3 69.37(9)
C4 Fe1 C3 40.64(8)
C9 Fe1 C3 109.64(9)
C8 Fe1 C3 130.23(9)
O2 P1 O1 102.99(9)
O2 P1 C1 103.28(10)
O1 P1 C1 94.99(10)
C3 P2 C22 100.92(11)
C3 P2 C16 100.25(11)
C22 P2 C16 102.45(13)
C6 P3 C34 101.99(10)
C6 P3 C28 102.55(11)
C34 P3 C28 99.46(11)
C11 O1 P1 116.78(18)
C12 O2 P1 123.26(17)
C14 N1 C15 110.50(19)
C14 N1 C13 111.89(19)
C15 N1 C13 111.51(19)
C5 C1 C2 106.1(2)
C5 C1 P1 129.36(19)
C2 C1 P1 123.93(18)
C5 C1 Fe1 68.57(13)
C2 C1 Fe1 68.95(13)
P1 C1 Fe1 120.29(12)
C3 C2 C1 108.9(2)
C3 C2 C13 123.7(2)
C1 C2 C13 127.3(2)
C3 C2 Fe1 70.53(14)
C1 C2 Fe1 69.63(13)
C13 C2 Fe1 128.67(16)
C4 C3 C2 106.9(2)
C4 C3 P2 130.1(2)
C2 C3 P2 122.99(19)
C4 C3 Fe1 69.15(12)
C2 C3 Fe1 68.64(14)
P2 C3 Fe1 127.50(11)
C5 C4 C3 108.4(2)
C5 C4 Fe1 68.63(13)
C3 C4 Fe1 70.20(13)
C4 C5 C1 109.7(2)
C4 C5 Fe1 70.84(13)
C1 C5 Fe1 70.60(13)
C10 C6 C7 106.4(2)
C10 C6 P3 129.5(2)
C7 C6 P3 124.1(2)
C10 C6 Fe1 69.54(12)
C7 C6 Fe1 69.35(12)
P3 C6 Fe1 123.04(11)
C8 C7 C6 108.9(2)
C8 C7 Fe1 70.82(14)
C6 C7 Fe1 69.63(13)
C9 C8 C7 107.9(2)
C9 C8 Fe1 69.81(15)
C7 C8 Fe1 68.99(14)
C8 C9 C10 108.3(2)
C8 C9 Fe1 70.27(15)
C10 C9 Fe1 69.18(13)
C9 C10 C6 108.5(2)
C9 C10 Fe1 70.39(14)
C6 C10 Fe1 69.67(13)
N1 C13 C2 110.64(19)
C17 C16 C21 117.8(3)
C17 C16 P2 125.3(2)
C21 C16 P2 116.9(2)
C16 C17 C18 121.1(3)
C19 C18 C17 120.3(3)
C18 C19 C20 120.5(3)
C19 C20 C21 118.8(3)
C16 C21 C20 121.4(3)
C27 C22 C23 118.0(2)
C27 C22 P2 118.05(19)
C23 C22 P2 123.9(2)
C22 C23 C24 120.9(3)
C25 C24 C23 119.7(3)
C24 C25 C26 120.3(3)
C25 C26 C27 119.9(3)
C22 C27 C26 121.2(2)
C33 C28 C29 118.2(3)
C33 C28 P3 123.53(19)
C29 C28 P3 118.3(2)
C30 C29 C28 120.2(3)
C31 C30 C29 120.8(3)
C30 C31 C32 119.6(3)
C33 C32 C31 119.8(3)
C28 C33 C32 121.4(3)
C35 C34 C39 118.2(2)
C35 C34 P3 117.79(17)
C39 C34 P3 123.91(19)
C36 C35 C34 121.4(2)
C37 C36 C35 119.9(2)
C38 C37 C36 119.5(2)
C37 C38 C39 120.7(2)
C38 C39 C34 120.3(2)

loop_
_geom_bond_atom_site_label_1
_geom_bond_atom_site_label_2
_geom_bond_distance
Fe1 C5 2.019(2)
Fe1 C7 2.035(2)
Fe1 C10 2.037(2)
Fe1 C2 2.037(2)
Fe1 C6 2.038(2)
Fe1 C1 2.046(2)
Fe1 C4 2.048(2)
Fe1 C9 2.053(2)
Fe1 C8 2.059(3)
Fe1 C3 2.062(2)
P1 O2 1.6194(17)
P1 O1 1.6321(17)
P1 C1 1.803(2)
P2 C3 1.815(2)
P2 C22 1.832(3)
P2 C16 1.840(3)
P3 C6 1.817(2)
P3 C34 1.828(2)
P3 C28 1.834(3)
O1 C11 1.415(3)
O2 C12 1.433(3)
N1 C14 1.442(3)
N1 C15 1.456(3)
N1 C13 1.464(3)
C1 C5 1.418(3)
C1 C2 1.444(3)
C2 C3 1.430(3)
C2 C13 1.505(3)
C3 C4 1.428(3)
C4 C5 1.409(3)
C6 C10 1.420(3)
C6 C7 1.427(3)
C7 C8 1.407(3)
C8 C9 1.404(3)
C9 C10 1.413(3)
C16 C17 1.375(3)
C16 C21 1.381(3)
C17 C18 1.377(4)
C18 C19 1.355(4)
C19 C20 1.373(4)
C20 C21 1.391(4)
C22 C27 1.380(3)
C22 C23 1.388(3)
C23 C24 1.393(3)
C24 C25 1.368(4)
C25 C26 1.370(3)
C26 C27 1.385(3)
C28 C33 1.378(3)
C28 C29 1.394(3)
C29 C30 1.391(4)
C30 C31 1.358(4)
C31 C32 1.389(3)
C32 C33 1.379(3)
C34 C35 1.385(3)
C34 C39 1.391(3)
C35 C36 1.382(3)
C36 C37 1.377(3)
C37 C38 1.376(3)
C38 C39 1.385(3)
